data_7701773
loop_
_publ_author_name
'Ogawa, Rina'
'Suzuki, Takayoshi'
'Hirotsu, Masakazu'
'Nishi, Noriyuki'
'Shimizu, Yuu'
'Sunatsuki, Yukinari'
'Teki, Yoshio'
'Kinoshita, Isamu'

_publ_section_title
;
 Tetra- and dinuclear manganese complexes of xanthene-bridged O,N,O-Schiff
 bases with 3-hydroxypropyl or 2-hydroxybenzyl groups: ligand substitution
 at a triply bridging site.
;
_journal_issue 36
_journal_name_full 'Dalton transactions (Cambridge, England : 2003)'
_journal_page_first 13622
_journal_page_last 13629
_journal_paper_doi 10.1039/c9dt03007g
_journal_volume 48
_journal_year 2019
_chemical_formula_moiety 'C70 H68 Mn2 N4 O10 2+, 2(Cl O4 1-), 2(C6 H14 O) 5(H2 O)'
_chemical_formula_sum 'C82 H106 Cl2 Mn2 N4 O25'
_chemical_formula_weight 1728.53
_space_group_crystal_system triclinic
_space_group_IT_number 2
_space_group_name_Hall '-P 1'
_space_group_name_H-M_alt 'P -1'
_atom_sites_solution_hydrogens geom
_atom_sites_solution_primary direct
_atom_sites_solution_secondary difmap
_audit_creation_date 2019-08-15
_audit_creation_method 'by CrystalStructure 4.3'
_audit_update_record
;
2019-08-15 deposited with the CCDC.	2019-08-22 downloaded from the CCDC.
;
_cell_angle_alpha 103.322(6)
_cell_angle_beta 92.830(5)
_cell_angle_gamma 105.832(4)
_cell_formula_units_Z 1
_cell_length_a 11.0476(15)
_cell_length_b 13.524(2)
_cell_length_c 15.220(3)
_cell_measurement_reflns_used 9633
_cell_measurement_temperature 188
_cell_measurement_theta_max 27.55
_cell_measurement_theta_min 3.18
_cell_volume 2113.5(6)
_computing_cell_refinement 'RAPID AUTO'
_computing_data_collection 'RAPID AUTO'
_computing_data_reduction 'RAPID AUTO'
_computing_molecular_graphics 'CrystalStructure 4.3'
_computing_publication_material 'CrystalStructure 4.3'
_computing_structure_refinement 'SHELXL Version 2014/7'
_computing_structure_solution SIR2008
_diffrn_ambient_temperature 188
_diffrn_detector_area_resol_mean 10.000
_diffrn_measured_fraction_theta_full 0.997
_diffrn_measured_fraction_theta_max 0.991
_diffrn_measurement_device_type 'Rigaku R-AXIS RAPID'
_diffrn_measurement_method \w
_diffrn_radiation_type 'Mo K\a'
_diffrn_radiation_wavelength 0.71075
_diffrn_reflns_av_R_equivalents 0.0797
_diffrn_reflns_av_unetI/netI 0.1138
_diffrn_reflns_Laue_measured_fraction_full 0.997
_diffrn_reflns_Laue_measured_fraction_max 0.991
_diffrn_reflns_limit_h_max 14
_diffrn_reflns_limit_h_min -12
_diffrn_reflns_limit_k_max 16
_diffrn_reflns_limit_k_min -17
_diffrn_reflns_limit_l_max 19
_diffrn_reflns_limit_l_min -19
_diffrn_reflns_number 20828
_diffrn_reflns_point_group_measured_fraction_full 0.997
_diffrn_reflns_point_group_measured_fraction_max 0.991
_diffrn_reflns_theta_full 25.242
_diffrn_reflns_theta_max 27.483
_diffrn_reflns_theta_min 3.182
_diffrn_standards_number 0
_exptl_absorpt_coefficient_mu 0.440
_exptl_absorpt_correction_T_max 0.957
_exptl_absorpt_correction_T_min 0.331
_exptl_absorpt_correction_type multi-scan
_exptl_absorpt_process_details ABSCOR
_exptl_crystal_colour brown
_exptl_crystal_density_diffrn 1.358
_exptl_crystal_density_method 'not measured'
_exptl_crystal_description block
_exptl_crystal_F_000 910.00
_exptl_crystal_size_max 0.300
_exptl_crystal_size_mid 0.200
_exptl_crystal_size_min 0.100
_refine_diff_density_max 0.737
_refine_diff_density_min -0.584
_refine_diff_density_rms 0.084
_refine_ls_extinction_method none
_refine_ls_goodness_of_fit_ref 1.052
_refine_ls_hydrogen_treatment constr
_refine_ls_number_parameters 566
_refine_ls_number_reflns 9616
_refine_ls_number_restraints 6
_refine_ls_R_factor_all 0.1769
_refine_ls_R_factor_gt 0.0899
_refine_ls_shift/su_max 0.000
_refine_ls_structure_factor_coef Fsqd
_refine_ls_weighting_details 'w = 1/[\s^2^(Fo^2^)+(0.1285P)^2^+0.8792P] where P=(Fo^2^+2Fc^2^)/3'
_refine_ls_weighting_scheme calc
_refine_ls_wR_factor_gt 0.2233
_refine_ls_wR_factor_ref 0.2755
_reflns_Friedel_coverage 0.000
_reflns_number_gt 4693
_reflns_number_total 9616
_reflns_threshold_expression F^2^>2.0\s(F^2^)
_cod_data_source_file c9dt03007g2.cif
_cod_data_source_block ogawa160926
_cod_database_code 7701773

loop_
_space_group_symop_id
_space_group_symop_operation_xyz
1 +X,+Y,+Z
2 -X,-Y,-Z

loop_
_atom_site_label
_atom_site_type_symbol
_atom_site_fract_x
_atom_site_fract_y
_atom_site_fract_z
_atom_site_U_iso_or_equiv
_atom_site_adp_type
_atom_site_occupancy
_atom_site_site_symmetry_order
_atom_site_calc_flag
_atom_site_refinement_flags_posn
_atom_site_refinement_flags_adp
_atom_site_refinement_flags_occupancy
_atom_site_disorder_assembly
_atom_site_disorder_group
Mn1 Mn 0.48818(7) 0.44365(6) 0.58674(5) 0.0448(3) Uani 1 1 d . . . . .
Cl1 Cl 1.0864(8) 0.7293(7) 0.6411(7) 0.076(4) Uani 0.6 1 d . . P A 1
Cl2 Cl 1.0901(11) 0.7379(9) 0.6374(10) 0.078(5) Uani 0.4 1 d . . P A 2
O1 O 0.5082(3) 0.2880(3) 0.6016(2) 0.0503(9) Uani 1 1 d . . . . .
O2 O 0.4625(3) 0.4963(3) 0.7060(2) 0.0473(8) Uani 1 1 d . . . . .
O3 O 0.6916(3) 0.9454(2) 0.8933(2) 0.0454(8) Uani 1 1 d . . . . .
O4 O 0.4945(3) 0.5959(2) 0.5410(2) 0.0442(8) Uani 1 1 d . . . . .
O51 O 0.8482(9) 0.4649(7) 0.2155(7) 0.141(4) Uani 0.7 1 d D . P B 1
O52 O 1.0001(16) 0.5272(16) 0.2852(15) 0.164(12) Uani 0.3 1 d D . P B 2
O6 O 0.3699(4) 1.1484(3) 0.6821(3) 0.0703(12) Uani 1 1 d . . . . .
O7 O 0.9954(4) 0.7599(5) 0.6883(3) 0.1047(19) Uani 1 1 d . . . . .
O8 O 1.2077(5) 0.7860(6) 0.6816(7) 0.169(3) Uani 1 1 d . . . . .
O91 O 1.092(2) 0.739(3) 0.5618(14) 0.213(13) Uani 0.6 1 d . . P A 1
O101 O 1.085(2) 0.6307(12) 0.6456(18) 0.221(10) Uani 0.6 1 d . . P A 1
O92 O 1.0703(14) 0.7898(17) 0.5615(16) 0.115(8) Uani 0.4 1 d . . P A 2
O102 O 1.0415(16) 0.6310(13) 0.5777(16) 0.109(7) Uani 0.4 1 d . . P A 2
O11 O 1.1077(16) 0.5068(13) -0.0296(12) 0.160(6) Uiso 0.5 1 d . . P C 2
O121 O 1.074(2) 0.5078(16) 0.0790(16) 0.126(7) Uiso 0.33 1 d . . P D 1
O131 O 1.222(5) 0.482(4) -0.004(3) 0.25(2) Uiso 0.33 1 d . . P E 1
O122 O 1.1422(19) 0.5105(12) 0.1132(12) 0.083(4) Uiso 0.33 1 d . . P F 2
O132 O 1.265(3) 0.534(2) 0.025(2) 0.149(10) Uiso 0.33 1 d . . P C 2
O123 O 1.208(2) 0.5172(15) 0.0871(16) 0.109(6) Uiso 0.33 1 d . . P G 3
O133 O 1.316(2) 0.4809(16) 0.0010(13) 0.110(6) Uiso 0.33 1 d . . P H 3
N1 N 0.6775(4) 0.4921(3) 0.6246(3) 0.0450(10) Uani 1 1 d . . . . .
N2 N 0.7031(4) 0.6177(3) 0.4492(3) 0.0510(11) Uani 1 1 d . . . . .
C1 C 0.6109(5) 0.2450(4) 0.5713(4) 0.0530(13) Uani 1 1 d . . . . .
H1A H 0.5994 0.2213 0.5040 0.064 Uiso 1 1 calc R U . . .
H1B H 0.6078 0.1824 0.5953 0.064 Uiso 1 1 calc R U . . .
C2 C 0.7402(5) 0.3277(4) 0.6033(4) 0.0501(13) Uani 1 1 d . . . . .
H2A H 0.7547 0.3446 0.6705 0.060 Uiso 1 1 calc R U . . .
H2B H 0.8064 0.2959 0.5793 0.060 Uiso 1 1 calc R U . . .
C3 C 0.7561(5) 0.4311(4) 0.5748(3) 0.0489(13) Uani 1 1 d . . . . .
H3A H 0.8462 0.4740 0.5877 0.059 Uiso 1 1 calc R U . . .
H3B H 0.7306 0.4150 0.5085 0.059 Uiso 1 1 calc R U . . .
C4 C 0.7326(5) 0.5658(4) 0.6961(3) 0.0463(12) Uani 1 1 d . . . . .
H4 H 0.8226 0.5882 0.7040 0.056 Uiso 1 1 calc R U . . .
C5 C 0.6697(5) 0.6179(4) 0.7658(3) 0.0417(11) Uani 1 1 d . . . . .
C6 C 0.5389(4) 0.5768(4) 0.7700(3) 0.0415(11) Uani 1 1 d . . . . .
C7 C 0.4888(5) 0.6225(4) 0.8468(4) 0.0531(14) Uani 1 1 d . . . . .
H7 H 0.4018 0.5947 0.8530 0.064 Uiso 1 1 calc R U . . .
C8 C 0.5637(5) 0.7064(4) 0.9124(3) 0.0505(13) Uani 1 1 d . . . . .
H8 H 0.5268 0.7369 0.9628 0.061 Uiso 1 1 calc R U . . .
C9 C 0.6920(4) 0.7490(4) 0.9084(3) 0.0422(11) Uani 1 1 d . . . . .
C10 C 0.7433(5) 0.7036(4) 0.8345(3) 0.0441(12) Uani 1 1 d . . . . .
H10 H 0.8310 0.7315 0.8303 0.053 Uiso 1 1 calc R U . . .
C11 C 0.7679(4) 0.8462(4) 0.9798(3) 0.0432(12) Uani 1 1 d . . . . .
C12 C 0.8417(5) 0.8428(4) 1.0546(3) 0.0467(12) Uani 1 1 d . . . . .
H12 H 0.8458 0.7765 1.0636 0.056 Uiso 1 1 calc R U . . .
C13 C 0.9100(5) 0.9375(4) 1.1169(3) 0.0538(14) Uani 1 1 d . . . . .
H13 H 0.9627 0.9352 1.1671 0.065 Uiso 1 1 calc R U . . .
C14 C 0.9022(5) 1.0337(4) 1.1066(3) 0.0476(12) Uani 1 1 d . . . . .
H14 H 0.9482 1.0969 1.1506 0.057 Uiso 1 1 calc R U . . .
C15 C 0.8286(4) 1.0402(4) 1.0336(3) 0.0458(12) Uani 1 1 d . . . . .
C16 C 0.7637(4) 0.9445(4) 0.9704(3) 0.0425(11) Uani 1 1 d . . . . .
C17 C 0.8065(5) 1.1402(4) 1.0156(3) 0.0483(13) Uani 1 1 d . . . . .
C18 C 0.9057(5) 1.2399(4) 1.0707(4) 0.0597(15) Uani 1 1 d . . . . .
H18A H 0.9897 1.2382 1.0540 0.072 Uiso 1 1 calc R U . . .
H18B H 0.9039 1.2434 1.1357 0.072 Uiso 1 1 calc R U . . .
H18C H 0.8874 1.3026 1.0581 0.072 Uiso 1 1 calc R U . . .
C19 C 0.6750(5) 1.1471(5) 1.0435(4) 0.0671(17) Uani 1 1 d . . . . .
H19A H 0.6720 1.1461 1.1075 0.080 Uiso 1 1 calc R U . . .
H19B H 0.6084 1.0862 1.0055 0.080 Uiso 1 1 calc R U . . .
H19C H 0.6617 1.2131 1.0349 0.080 Uiso 1 1 calc R U . . .
C20 C 0.7450(5) 1.0293(4) 0.8557(3) 0.0442(12) Uani 1 1 d . . . . .
C21 C 0.8047(5) 1.1291(4) 0.9136(3) 0.0479(12) Uani 1 1 d . . . . .
C22 C 0.8581(6) 1.2086(4) 0.8724(4) 0.0608(15) Uani 1 1 d . . . . .
H22 H 0.8993 1.2781 0.9091 0.073 Uiso 1 1 calc R U . . .
C23 C 0.8534(6) 1.1899(4) 0.7789(4) 0.0686(17) Uani 1 1 d . . . . .
H23 H 0.8904 1.2466 0.7525 0.082 Uiso 1 1 calc R U . . .
C24 C 0.7952(5) 1.0890(4) 0.7232(4) 0.0571(14) Uani 1 1 d . . . . .
H24 H 0.7950 1.0760 0.6591 0.068 Uiso 1 1 calc R U . . .
C25 C 0.7378(5) 1.0080(4) 0.7615(3) 0.0451(12) Uani 1 1 d . . . . .
C26 C 0.7396(5) 0.8491(4) 0.6394(3) 0.0452(12) Uani 1 1 d . . . . .
H26 H 0.8247 0.8846 0.6337 0.054 Uiso 1 1 calc R U . . .
C27 C 0.6747(5) 0.8975(4) 0.7037(3) 0.0452(12) Uani 1 1 d . . . . .
C28 C 0.5507(5) 0.8432(4) 0.7123(3) 0.0443(12) Uani 1 1 d . . . . .
H28 H 0.5065 0.8757 0.7568 0.053 Uiso 1 1 calc R U . . .
C29 C 0.4917(5) 0.7443(4) 0.6581(3) 0.0427(11) Uani 1 1 d . . . . .
H29 H 0.4073 0.7088 0.6653 0.051 Uiso 1 1 calc R U . . .
C30 C 0.5537(5) 0.6951(3) 0.5925(3) 0.0402(11) Uani 1 1 d . . . . .
C31 C 0.6787(4) 0.7470(4) 0.5824(3) 0.0426(11) Uani 1 1 d . . . . .
C32 C 0.7497(5) 0.6966(4) 0.5178(4) 0.0509(13) Uani 1 1 d . . . . .
H32 H 0.8394 0.7249 0.5276 0.061 Uiso 1 1 calc R U . . .
C33 C 0.7910(6) 0.5677(5) 0.3960(4) 0.0707(18) Uani 1 1 d D . . . .
H33A H 0.8657 0.5727 0.4374 0.085 Uiso 1 1 calc R U . . .
H33B H 0.7472 0.4915 0.3686 0.085 Uiso 1 1 calc R U . . .
C34 C 0.8336(6) 0.6206(5) 0.3233(5) 0.084(2) Uani 1 1 d D . . . .
H34A H 0.8863 0.6942 0.3522 0.101 Uiso 1 1 calc R U . . .
H34B H 0.7579 0.6252 0.2886 0.101 Uiso 1 1 calc R U . . .
C35 C 0.9089(10) 0.5676(7) 0.2563(7) 0.141(4) Uani 1 1 d D . . . .
C36 C 0.2771(6) 1.0507(5) 0.6343(4) 0.0660(16) Uani 1 1 d . . . . .
H36 H 0.2620 1.0007 0.6745 0.079 Uiso 1 1 calc R U . . .
C37 C 0.3314(7) 1.0041(5) 0.5526(5) 0.089(2) Uani 1 1 d . . . . .
H37A H 0.4068 0.9861 0.5720 0.107 Uiso 1 1 calc R U . . .
H37B H 0.3548 1.0558 0.5161 0.107 Uiso 1 1 calc R U . . .
H37C H 0.2683 0.9397 0.5162 0.107 Uiso 1 1 calc R U . . .
C38 C 0.1540(8) 1.0726(7) 0.6106(6) 0.103(3) Uani 1 1 d . . . . .
H38A H 0.1680 1.1215 0.5711 0.124 Uiso 1 1 calc R U . . .
H38B H 0.1237 1.1046 0.6665 0.124 Uiso 1 1 calc R U . . .
H38C H 0.0906 1.0058 0.5789 0.124 Uiso 1 1 calc R U . . .
C39 C 0.3793(6) 1.1714(5) 0.7795(4) 0.0641(16) Uani 1 1 d . . . . .
H39 H 0.2917 1.1587 0.7976 0.077 Uiso 1 1 calc R U . . .
C40 C 0.4415(9) 1.1001(8) 0.8151(6) 0.122(3) Uani 1 1 d . . . . .
H40A H 0.5330 1.1240 0.8124 0.146 Uiso 1 1 calc R U . . .
H40B H 0.4064 1.0270 0.7779 0.146 Uiso 1 1 calc R U . . .
H40C H 0.4256 1.1030 0.8783 0.146 Uiso 1 1 calc R U . . .
C41 C 0.4486(10) 1.2868(6) 0.8158(5) 0.119(3) Uani 1 1 d . . . . .
H41A H 0.4210 1.3275 0.7775 0.143 Uiso 1 1 calc R U . . .
H41B H 0.5399 1.2973 0.8157 0.143 Uiso 1 1 calc R U . . .
H41C H 0.4303 1.3111 0.8782 0.143 Uiso 1 1 calc R U . . .

loop_
_atom_site_aniso_label
_atom_site_aniso_U_11
_atom_site_aniso_U_22
_atom_site_aniso_U_33
_atom_site_aniso_U_23
_atom_site_aniso_U_13
_atom_site_aniso_U_12
Mn1 0.0484(5) 0.0447(5) 0.0347(5) -0.0007(3) 0.0006(3) 0.0128(3)
Cl1 0.063(5) 0.101(6) 0.069(5) 0.014(4) 0.007(3) 0.036(4)
Cl2 0.057(6) 0.059(5) 0.077(8) -0.026(4) 0.034(5) -0.019(4)
O1 0.055(2) 0.0472(19) 0.048(2) 0.0075(16) 0.0062(16) 0.0182(17)
O2 0.0449(18) 0.0486(19) 0.037(2) -0.0030(15) 0.0020(15) 0.0077(16)
O3 0.0501(19) 0.0428(18) 0.035(2) 0.0008(15) -0.0079(15) 0.0108(16)
O4 0.0517(19) 0.0397(17) 0.0347(19) 0.0005(14) 0.0027(15) 0.0104(15)
O51 0.143(8) 0.136(8) 0.137(9) 0.006(7) 0.050(7) 0.046(7)
O52 0.091(14) 0.119(17) 0.24(3) -0.050(18) 0.048(16) 0.039(13)
O6 0.094(3) 0.062(2) 0.043(2) 0.0112(19) 0.009(2) 0.004(2)
O7 0.074(3) 0.154(5) 0.067(3) -0.016(3) 0.006(2) 0.041(3)
O8 0.060(3) 0.177(7) 0.250(9) 0.040(6) -0.017(4) 0.020(4)
O91 0.25(2) 0.38(4) 0.098(12) 0.089(17) 0.093(13) 0.20(2)
O101 0.25(2) 0.088(10) 0.33(3) 0.039(15) -0.028(19) 0.090(12)
O92 0.050(8) 0.143(15) 0.128(16) 0.066(13) -0.001(8) -0.032(10)
O102 0.104(11) 0.052(8) 0.140(16) -0.034(10) 0.020(11) 0.021(8)
N1 0.051(2) 0.048(2) 0.035(2) 0.0009(19) 0.0058(18) 0.020(2)
N2 0.053(2) 0.053(2) 0.041(3) -0.004(2) 0.0051(19) 0.019(2)
C1 0.068(3) 0.048(3) 0.044(3) 0.005(2) 0.003(3) 0.027(3)
C2 0.054(3) 0.056(3) 0.042(3) 0.007(2) 0.005(2) 0.024(3)
C3 0.050(3) 0.058(3) 0.037(3) 0.001(2) 0.003(2) 0.023(3)
C4 0.049(3) 0.046(3) 0.038(3) 0.001(2) 0.005(2) 0.013(2)
C5 0.049(3) 0.041(2) 0.033(3) 0.004(2) 0.001(2) 0.014(2)
C6 0.047(3) 0.044(3) 0.032(3) 0.007(2) -0.001(2) 0.015(2)
C7 0.047(3) 0.057(3) 0.043(3) -0.001(2) 0.005(2) 0.007(3)
C8 0.053(3) 0.061(3) 0.032(3) -0.001(2) 0.008(2) 0.018(3)
C9 0.047(3) 0.045(3) 0.030(3) 0.003(2) -0.001(2) 0.011(2)
C10 0.042(3) 0.049(3) 0.036(3) 0.004(2) -0.001(2) 0.011(2)
C11 0.045(3) 0.049(3) 0.030(3) 0.001(2) 0.002(2) 0.012(2)
C12 0.054(3) 0.049(3) 0.035(3) 0.006(2) 0.001(2) 0.016(2)
C13 0.054(3) 0.071(4) 0.031(3) 0.007(3) 0.000(2) 0.017(3)
C14 0.047(3) 0.051(3) 0.037(3) 0.000(2) 0.000(2) 0.011(2)
C15 0.044(3) 0.052(3) 0.036(3) 0.000(2) 0.001(2) 0.013(2)
C16 0.044(3) 0.047(3) 0.032(3) 0.002(2) 0.000(2) 0.015(2)
C17 0.052(3) 0.043(3) 0.039(3) -0.008(2) -0.004(2) 0.013(2)
C18 0.067(4) 0.051(3) 0.047(3) -0.004(3) -0.010(3) 0.011(3)
C19 0.061(4) 0.074(4) 0.065(4) 0.000(3) 0.003(3) 0.033(3)
C20 0.048(3) 0.042(3) 0.039(3) 0.001(2) -0.003(2) 0.017(2)
C21 0.052(3) 0.044(3) 0.042(3) -0.002(2) -0.011(2) 0.018(2)
C22 0.081(4) 0.041(3) 0.050(4) 0.002(3) -0.017(3) 0.014(3)
C23 0.098(5) 0.044(3) 0.056(4) 0.012(3) -0.011(3) 0.013(3)
C24 0.071(4) 0.051(3) 0.043(3) 0.011(3) -0.008(3) 0.012(3)
C25 0.052(3) 0.037(2) 0.039(3) 0.001(2) -0.005(2) 0.011(2)
C26 0.049(3) 0.043(3) 0.038(3) 0.003(2) -0.002(2) 0.011(2)
C27 0.059(3) 0.039(3) 0.035(3) 0.006(2) -0.007(2) 0.017(2)
C28 0.052(3) 0.039(3) 0.039(3) 0.002(2) 0.001(2) 0.016(2)
C29 0.046(3) 0.044(3) 0.037(3) 0.005(2) 0.001(2) 0.015(2)
C30 0.051(3) 0.031(2) 0.033(3) 0.0006(19) -0.008(2) 0.012(2)
C31 0.047(3) 0.041(2) 0.036(3) 0.001(2) -0.001(2) 0.014(2)
C32 0.048(3) 0.060(3) 0.043(3) 0.009(3) 0.005(2) 0.017(3)
C33 0.060(4) 0.082(4) 0.058(4) 0.004(3) 0.009(3) 0.013(3)
C34 0.079(5) 0.071(4) 0.087(5) 0.010(4) 0.005(4) 0.004(4)
C35 0.146(9) 0.107(7) 0.130(9) -0.029(6) 0.050(7) 0.015(7)
C36 0.081(4) 0.056(3) 0.057(4) 0.017(3) 0.003(3) 0.012(3)
C37 0.107(6) 0.064(4) 0.075(5) -0.002(4) 0.005(4) 0.009(4)
C38 0.108(6) 0.101(6) 0.088(6) 0.009(5) -0.006(5) 0.025(5)
C39 0.079(4) 0.067(4) 0.050(4) 0.016(3) 0.015(3) 0.025(3)
C40 0.172(9) 0.145(8) 0.069(6) 0.008(5) -0.013(5) 0.099(7)
C41 0.199(10) 0.084(5) 0.049(5) 0.008(4) -0.010(5) 0.013(6)

loop_
_atom_type_symbol
_atom_type_description
_atom_type_scat_dispersion_real
_atom_type_scat_dispersion_imag
_atom_type_scat_source
C C 0.0033 0.0016
;
International Tables for Crystallography
(Vol. C, Tables 4.2.6.8 and 6.1.1.4)
;
H H 0.0000 0.0000
;
International Tables for Crystallography
(Vol. C, Table 6.1.1.4)
;
Cl Cl 0.1484 0.1585
;
International Tables for Crystallography
(Vol. C, Tables 4.2.6.8 and 6.1.1.4)
;
Mn Mn 0.3368 0.7283
;
International Tables for Crystallography
(Vol. C, Tables 4.2.6.8 and 6.1.1.4)
;
N N 0.0061 0.0033
;
International Tables for Crystallography
(Vol. C, Tables 4.2.6.8 and 6.1.1.4)
;
O O 0.0106 0.0060
;
International Tables for Crystallography
(Vol. C, Tables 4.2.6.8 and 6.1.1.4)
;

loop_
_geom_angle_atom_site_label_1
_geom_angle_atom_site_label_2
_geom_angle_atom_site_label_3
_geom_angle
_geom_angle_site_symmetry_1
_geom_angle_site_symmetry_3
O2 Mn1 O4 171.98(15) . 2_666
O2 Mn1 N1 89.78(15) . .
O4 Mn1 N1 93.50(15) 2_666 .
O2 Mn1 N2 90.28(15) . 2_666
O4 Mn1 N2 87.09(15) 2_666 2_666
N1 Mn1 N2 174.94(17) . 2_666
O2 Mn1 O1 97.34(14) . .
O4 Mn1 O1 90.35(13) 2_666 .
N1 Mn1 O1 82.48(15) . .
N2 Mn1 O1 92.50(15) 2_666 .
O2 Mn1 O4 95.83(14) . .
O4 Mn1 O4 76.74(13) 2_666 .
N1 Mn1 O4 92.36(15) . .
N2 Mn1 O4 92.66(15) 2_666 .
O1 Mn1 O4 165.82(12) . .
O91 Cl1 O101 111.5(17) . .
O91 Cl1 O7 118.6(12) . .
O101 Cl1 O7 110.2(13) . .
O91 Cl1 O8 101.6(15) . .
O101 Cl1 O8 100.4(11) . .
O7 Cl1 O8 112.8(8) . .
O8 Cl2 O7 113.3(9) . .
O8 Cl2 O102 127.9(13) . .
O7 Cl2 O102 108.7(10) . .
O8 Cl2 O92 109.1(11) . .
O7 Cl2 O92 99.2(13) . .
O102 Cl2 O92 92.8(15) . .
C1 O1 Mn1 124.7(3) . .
C6 O2 Mn1 128.7(3) . .
C16 O3 C20 113.9(4) . .
C30 O4 Mn1 120.9(3) . 2_666
C30 O4 Mn1 123.8(3) . .
Mn1 O4 Mn1 103.26(13) 2_666 .
C39 O6 C36 115.5(4) . .
C4 N1 C3 117.1(4) . .
C4 N1 Mn1 123.8(3) . .
C3 N1 Mn1 118.7(3) . .
C32 N2 C33 118.9(5) . .
C32 N2 Mn1 121.4(4) . 2_666
C33 N2 Mn1 119.7(3) . 2_666
O1 C1 C2 111.5(4) . .
O1 C1 H1A 109.3 . .
C2 C1 H1A 109.3 . .
O1 C1 H1B 109.3 . .
C2 C1 H1B 109.3 . .
H1A C1 H1B 108.0 . .
C3 C2 C1 115.0(4) . .
C3 C2 H2A 108.5 . .
C1 C2 H2A 108.5 . .
C3 C2 H2B 108.5 . .
C1 C2 H2B 108.5 . .
H2A C2 H2B 107.5 . .
N1 C3 C2 110.2(4) . .
N1 C3 H3A 109.6 . .
C2 C3 H3A 109.6 . .
N1 C3 H3B 109.6 . .
C2 C3 H3B 109.6 . .
H3A C3 H3B 108.1 . .
N1 C4 C5 125.9(5) . .
N1 C4 H4 117.1 . .
C5 C4 H4 117.1 . .
C10 C5 C6 120.0(4) . .
C10 C5 C4 118.5(4) . .
C6 C5 C4 121.2(4) . .
O2 C6 C7 119.2(4) . .
O2 C6 C5 123.2(4) . .
C7 C6 C5 117.6(4) . .
C8 C7 C6 120.6(5) . .
C8 C7 H7 119.7 . .
C6 C7 H7 119.7 . .
C7 C8 C9 122.5(5) . .
C7 C8 H8 118.8 . .
C9 C8 H8 118.8 . .
C10 C9 C8 117.7(4) . .
C10 C9 C11 122.2(4) . .
C8 C9 C11 120.0(4) . .
C9 C10 C5 121.6(5) . .
C9 C10 H10 119.2 . .
C5 C10 H10 119.2 . .
C16 C11 C12 118.1(4) . .
C16 C11 C9 118.3(4) . .
C12 C11 C9 123.6(5) . .
C11 C12 C13 119.5(5) . .
C11 C12 H12 120.2 . .
C13 C12 H12 120.2 . .
C14 C13 C12 121.1(5) . .
C14 C13 H13 119.5 . .
C12 C13 H13 119.5 . .
C13 C14 C15 121.1(5) . .
C13 C14 H14 119.5 . .
C15 C14 H14 119.5 . .
C14 C15 C16 117.0(5) . .
C14 C15 C17 126.9(4) . .
C16 C15 C17 116.1(4) . .
C11 C16 O3 116.6(4) . .
C11 C16 C15 123.2(5) . .
O3 C16 C15 120.2(4) . .
C18 C17 C15 111.9(4) . .
C18 C17 C21 112.4(4) . .
C15 C17 C21 107.1(4) . .
C18 C17 C19 107.7(4) . .
C15 C17 C19 108.9(4) . .
C21 C17 C19 108.9(4) . .
C17 C18 H18A 109.5 . .
C17 C18 H18B 109.5 . .
H18A C18 H18B 109.5 . .
C17 C18 H18C 109.5 . .
H18A C18 H18C 109.5 . .
H18B C18 H18C 109.5 . .
C17 C19 H19A 109.5 . .
C17 C19 H19B 109.5 . .
H19A C19 H19B 109.5 . .
C17 C19 H19C 109.5 . .
H19A C19 H19C 109.5 . .
H19B C19 H19C 109.5 . .
C25 C20 O3 117.6(4) . .
C25 C20 C21 123.5(5) . .
O3 C20 C21 118.8(4) . .
C22 C21 C20 116.2(5) . .
C22 C21 C17 126.2(4) . .
C20 C21 C17 117.7(5) . .
C21 C22 C23 121.7(5) . .
C21 C22 H22 119.1 . .
C23 C22 H22 119.1 . .
C22 C23 C24 120.6(5) . .
C22 C23 H23 119.7 . .
C24 C23 H23 119.7 . .
C25 C24 C23 119.5(5) . .
C25 C24 H24 120.2 . .
C23 C24 H24 120.2 . .
C24 C25 C20 118.4(4) . .
C24 C25 C27 121.2(5) . .
C20 C25 C27 120.3(4) . .
C27 C26 C31 119.8(5) . .
C27 C26 H26 120.1 . .
C31 C26 H26 120.1 . .
C26 C27 C28 119.2(4) . .
C26 C27 C25 119.7(5) . .
C28 C27 C25 121.0(4) . .
C29 C28 C27 121.2(5) . .
C29 C28 H28 119.4 . .
C27 C28 H28 119.4 . .
C28 C29 C30 120.6(5) . .
C28 C29 H29 119.7 . .
C30 C29 H29 119.7 . .
O4 C30 C29 119.6(4) . .
O4 C30 C31 120.6(4) . .
C29 C30 C31 119.7(4) . .
C30 C31 C26 119.4(4) . .
C30 C31 C32 121.8(4) . .
C26 C31 C32 118.8(5) . .
N2 C32 C31 126.2(5) . .
N2 C32 H32 116.9 . .
C31 C32 H32 116.9 . .
C34 C33 N2 111.1(6) . .
C34 C33 H33A 109.4 . .
N2 C33 H33A 109.4 . .
C34 C33 H33B 109.4 . .
N2 C33 H33B 109.4 . .
H33A C33 H33B 108.0 . .
C33 C34 C35 116.1(7) . .
C33 C34 H34A 108.3 . .
C35 C34 H34A 108.3 . .
C33 C34 H34B 108.3 . .
C35 C34 H34B 108.3 . .
H34A C34 H34B 107.4 . .
O51 C35 C34 113.5(7) . .
O52 C35 C34 121.2(11) . .
O6 C36 C37 107.3(5) . .
O6 C36 C38 109.6(5) . .
C37 C36 C38 112.9(6) . .
O6 C36 H36 109.0 . .
C37 C36 H36 109.0 . .
C38 C36 H36 109.0 . .
C36 C37 H37A 109.5 . .
C36 C37 H37B 109.5 . .
H37A C37 H37B 109.5 . .
C36 C37 H37C 109.5 . .
H37A C37 H37C 109.5 . .
H37B C37 H37C 109.5 . .
C36 C38 H38A 109.5 . .
C36 C38 H38B 109.5 . .
H38A C38 H38B 109.5 . .
C36 C38 H38C 109.5 . .
H38A C38 H38C 109.5 . .
H38B C38 H38C 109.5 . .
O6 C39 C41 107.5(5) . .
O6 C39 C40 111.3(5) . .
C41 C39 C40 113.1(7) . .
O6 C39 H39 108.3 . .
C41 C39 H39 108.3 . .
C40 C39 H39 108.3 . .
C39 C40 H40A 109.5 . .
C39 C40 H40B 109.5 . .
H40A C40 H40B 109.5 . .
C39 C40 H40C 109.5 . .
H40A C40 H40C 109.5 . .
H40B C40 H40C 109.5 . .
C39 C41 H41A 109.5 . .
C39 C41 H41B 109.5 . .
H41A C41 H41B 109.5 . .
C39 C41 H41C 109.5 . .
H41A C41 H41C 109.5 . .
H41B C41 H41C 109.5 . .

loop_
_geom_bond_atom_site_label_1
_geom_bond_atom_site_label_2
_geom_bond_distance
_geom_bond_site_symmetry_2
Mn1 O2 1.857(3) .
Mn1 O4 1.927(3) 2_666
Mn1 N1 2.024(4) .
Mn1 N2 2.043(4) 2_666
Mn1 O1 2.236(3) .
Mn1 O4 2.305(3) .
Cl1 O91 1.25(2) .
Cl1 O101 1.348(16) .
Cl1 O7 1.364(10) .
Cl1 O8 1.380(10) .
Cl2 O8 1.347(13) .
Cl2 O7 1.389(13) .
Cl2 O102 1.458(17) .
Cl2 O92 1.52(3) .
O1 C1 1.458(6) .
O2 C6 1.332(5) .
O3 C16 1.389(6) .
O3 C20 1.390(6) .
O4 C30 1.353(5) .
O4 Mn1 1.928(3) 2_666
O51 C35 1.347(8) .
O52 C35 1.370(10) .
O6 C39 1.435(7) .
O6 C36 1.439(7) .
O11 O132 1.79(4) .
N1 C4 1.286(6) .
N1 C3 1.474(6) .
N2 C32 1.276(6) .
N2 C33 1.497(7) .
N2 Mn1 2.043(4) 2_666
C1 C2 1.528(7) .
C1 H1A 0.9900 .
C1 H1B 0.9900 .
C2 C3 1.526(7) .
C2 H2A 0.9900 .
C2 H2B 0.9900 .
C3 H3A 0.9900 .
C3 H3B 0.9900 .
C4 C5 1.448(7) .
C4 H4 0.9500 .
C5 C10 1.394(6) .
C5 C6 1.410(7) .
C6 C7 1.404(7) .
C7 C8 1.361(7) .
C7 H7 0.9500 .
C8 C9 1.386(7) .
C8 H8 0.9500 .
C9 C10 1.378(6) .
C9 C11 1.504(6) .
C10 H10 0.9500 .
C11 C16 1.382(7) .
C11 C12 1.385(7) .
C12 C13 1.396(7) .
C12 H12 0.9500 .
C13 C14 1.371(8) .
C13 H13 0.9500 .
C14 C15 1.377(7) .
C14 H14 0.9500 .
C15 C16 1.403(6) .
C15 C17 1.519(7) .
C17 C18 1.518(7) .
C17 C21 1.522(7) .
C17 C19 1.555(7) .
C18 H18A 0.9800 .
C18 H18B 0.9800 .
C18 H18C 0.9800 .
C19 H19A 0.9800 .
C19 H19B 0.9800 .
C19 H19C 0.9800 .
C20 C25 1.389(7) .
C20 C21 1.394(6) .
C21 C22 1.379(8) .
C22 C23 1.382(8) .
C22 H22 0.9500 .
C23 C24 1.388(7) .
C23 H23 0.9500 .
C24 C25 1.376(7) .
C24 H24 0.9500 .
C25 C27 1.503(6) .
C26 C27 1.390(7) .
C26 C31 1.413(6) .
C26 H26 0.9500 .
C27 C28 1.396(7) .
C28 C29 1.362(6) .
C28 H28 0.9500 .
C29 C30 1.385(7) .
C29 H29 0.9500 .
C30 C31 1.401(7) .
C31 C32 1.452(7) .
C32 H32 0.9500 .
C33 C34 1.480(9) .
C33 H33A 0.9900 .
C33 H33B 0.9900 .
C34 C35 1.523(7) .
C34 H34A 0.9900 .
C34 H34B 0.9900 .
C36 C37 1.490(9) .
C36 C38 1.511(10) .
C36 H36 1.0000 .
C37 H37A 0.9800 .
C37 H37B 0.9800 .
C37 H37C 0.9800 .
C38 H38A 0.9800 .
C38 H38B 0.9800 .
C38 H38C 0.9800 .
C39 C41 1.495(9) .
C39 C40 1.503(10) .
C39 H39 1.0000 .
C40 H40A 0.9800 .
C40 H40B 0.9800 .
C40 H40C 0.9800 .
C41 H41A 0.9800 .
C41 H41B 0.9800 .
C41 H41C 0.9800 .

loop_
_geom_torsion_atom_site_label_1
_geom_torsion_atom_site_label_2
_geom_torsion_atom_site_label_3
_geom_torsion_atom_site_label_4
_geom_torsion
_geom_torsion_site_symmetry_1
N1 Mn1 O2 C6 28.8(4) .
N2 Mn1 O2 C6 -156.3(4) 2_666
O1 Mn1 O2 C6 111.1(4) .
O4 Mn1 O2 C6 -63.6(4) .
Mn1 O1 C1 C2 48.6(5) .
O1 C1 C2 C3 -56.3(6) .
C4 N1 C3 C2 96.8(5) .
Mn1 N1 C3 C2 -75.6(5) .
C1 C2 C3 N1 70.1(6) .
C3 N1 C4 C5 -164.8(5) .
Mn1 N1 C4 C5 7.1(8) .
N1 C4 C5 C10 -173.8(5) .
N1 C4 C5 C6 12.7(8) .
Mn1 O2 C6 C7 162.5(4) .
Mn1 O2 C6 C5 -18.8(7) .
C10 C5 C6 O2 178.8(5) .
C4 C5 C6 O2 -7.7(8) .
C10 C5 C6 C7 -2.5(7) .
C4 C5 C6 C7 170.9(5) .
O2 C6 C7 C8 -178.5(5) .
C5 C6 C7 C8 2.7(8) .
C6 C7 C8 C9 -1.6(9) .
C7 C8 C9 C10 0.2(8) .
C7 C8 C9 C11 175.9(5) .
C8 C9 C10 C5 0.0(8) .
C11 C9 C10 C5 -175.6(5) .
C6 C5 C10 C9 1.2(8) .
C4 C5 C10 C9 -172.4(5) .
C10 C9 C11 C16 93.5(6) .
C8 C9 C11 C16 -82.0(6) .
C10 C9 C11 C12 -86.6(7) .
C8 C9 C11 C12 97.9(6) .
C16 C11 C12 C13 -0.8(7) .
C9 C11 C12 C13 179.4(4) .
C11 C12 C13 C14 2.0(8) .
C12 C13 C14 C15 -1.3(8) .
C13 C14 C15 C16 -0.6(7) .
C13 C14 C15 C17 177.2(5) .
C12 C11 C16 O3 178.3(4) .
C9 C11 C16 O3 -1.9(6) .
C12 C11 C16 C15 -1.1(7) .
C9 C11 C16 C15 178.7(4) .
C20 O3 C16 C11 -141.6(4) .
C20 O3 C16 C15 37.8(6) .
C14 C15 C16 C11 1.9(7) .
C17 C15 C16 C11 -176.2(4) .
C14 C15 C16 O3 -177.6(4) .
C17 C15 C16 O3 4.4(7) .
C14 C15 C17 C18 17.9(7) .
C16 C15 C17 C18 -164.3(4) .
C14 C15 C17 C21 141.4(5) .
C16 C15 C17 C21 -40.7(6) .
C14 C15 C17 C19 -101.0(6) .
C16 C15 C17 C19 76.8(5) .
C16 O3 C20 C25 139.1(5) .
C16 O3 C20 C21 -39.6(6) .
C25 C20 C21 C22 0.1(8) .
O3 C20 C21 C22 178.7(5) .
C25 C20 C21 C17 -179.3(5) .
O3 C20 C21 C17 -0.6(7) .
C18 C17 C21 C22 -16.7(8) .
C15 C17 C21 C22 -140.0(6) .
C19 C17 C21 C22 102.5(6) .
C18 C17 C21 C20 162.5(5) .
C15 C17 C21 C20 39.3(6) .
C19 C17 C21 C20 -78.3(6) .
C20 C21 C22 C23 -0.5(9) .
C17 C21 C22 C23 178.7(5) .
C21 C22 C23 C24 -0.7(10) .
C22 C23 C24 C25 2.3(9) .
C23 C24 C25 C20 -2.7(8) .
C23 C24 C25 C27 -179.5(5) .
O3 C20 C25 C24 -177.1(5) .
C21 C20 C25 C24 1.6(8) .
O3 C20 C25 C27 -0.3(7) .
C21 C20 C25 C27 178.4(5) .
C31 C26 C27 C28 1.4(8) .
C31 C26 C27 C25 -177.4(5) .
C24 C25 C27 C26 50.3(7) .
C20 C25 C27 C26 -126.4(6) .
C24 C25 C27 C28 -128.5(6) .
C20 C25 C27 C28 54.8(7) .
C26 C27 C28 C29 -0.9(8) .
C25 C27 C28 C29 177.9(5) .
C27 C28 C29 C30 -0.2(8) .
Mn1 O4 C30 C29 140.6(4) 2_666
Mn1 O4 C30 C29 -83.2(5) .
Mn1 O4 C30 C31 -41.9(6) 2_666
Mn1 O4 C30 C31 94.3(5) .
C28 C29 C30 O4 178.3(4) .
C28 C29 C30 C31 0.7(8) .
O4 C30 C31 C26 -177.7(4) .
C29 C30 C31 C26 -0.2(8) .
O4 C30 C31 C32 -0.6(8) .
C29 C30 C31 C32 176.9(5) .
C27 C26 C31 C30 -0.9(8) .
C27 C26 C31 C32 -178.0(5) .
C33 N2 C32 C31 -172.8(5) .
Mn1 N2 C32 C31 5.3(8) 2_666
C30 C31 C32 N2 19.7(9) .
C26 C31 C32 N2 -163.2(5) .
C32 N2 C33 C34 -88.4(7) .
Mn1 N2 C33 C34 93.5(5) 2_666
N2 C33 C34 C35 -171.9(6) .
C33 C34 C35 O51 55.3(13) .
C33 C34 C35 O52 -42.0(16) .
C39 O6 C36 C37 -142.8(6) .
C39 O6 C36 C38 94.3(7) .
C36 O6 C39 C41 -163.2(6) .
C36 O6 C39 C40 72.5(8) .
